data_7117250
loop_
_publ_author_name
'Christopher J. Adams'
'Matteo Lusi'
'Emily M. Mutambi'
'A. Guy Orpen'

_publ_section_title
;
 Two-step solid-state synthesis of PEPPSI-type compounds
;
_journal_name_full Chem.Commun.
_journal_page_first 9632
_journal_paper_doi 10.1039/C5cc02924D
_journal_volume 51
_journal_year 2015
_chemical_formula_moiety 'C22 H21 Cl2 N3 Pt'
_chemical_formula_sum 'C22 H21 Cl2 N3 Pt'
_chemical_formula_weight 593.41
_chemical_name_systematic
; 
 ? 
;
_space_group_IT_number 14
_symmetry_cell_setting monoclinic
_symmetry_space_group_name_Hall '-P 2ybc'
_symmetry_space_group_name_H-M 'P 1 21/c 1'
_atom_sites_solution_hydrogens geom
_atom_sites_solution_primary direct
_atom_sites_solution_secondary difmap
_audit_creation_method SHELXL-97
_audit_update_record
;
2015-04-08 deposited with the CCDC.
2015-05-06 downloaded from the CCDC.
;
_cell_angle_alpha 90.00
_cell_angle_beta 120.716(6)
_cell_angle_gamma 90.00
_cell_formula_units_Z 4
_cell_length_a 9.0255(9)
_cell_length_b 25.338(2)
_cell_length_c 10.5412(9)
_cell_measurement_reflns_used 9921
_cell_measurement_temperature 100(2)
_cell_measurement_theta_max 27.62
_cell_measurement_theta_min 2.39
_cell_volume 2072.5(3)
_computing_cell_refinement 'Bruker SMART'
_computing_data_collection 'Bruker SMART'
_computing_data_reduction 'Bruker SAINT'
_computing_molecular_graphics 'Bruker SHELXTL'
_computing_publication_material 'Bruker SHELXTL'
_computing_structure_refinement 'Bruker SHELXTL'
_computing_structure_solution 'Bruker SHELXTL'
_diffrn_ambient_temperature 100(2)
_diffrn_detector_area_resol_mean 9.091
_diffrn_measured_fraction_theta_full 0.996
_diffrn_measured_fraction_theta_max 0.996
_diffrn_measurement_device_type 'CCD area detector'
_diffrn_measurement_method 'phi and omega scans'
_diffrn_radiation_monochromator graphite
_diffrn_radiation_source 'sealed tube'
_diffrn_radiation_type MoK\a
_diffrn_radiation_wavelength 0.71073
_diffrn_reflns_av_R_equivalents 0.0282
_diffrn_reflns_av_sigmaI/netI 0.0205
_diffrn_reflns_limit_h_max 11
_diffrn_reflns_limit_h_min -11
_diffrn_reflns_limit_k_max 33
_diffrn_reflns_limit_k_min -32
_diffrn_reflns_limit_l_max 13
_diffrn_reflns_limit_l_min -7
_diffrn_reflns_number 24088
_diffrn_reflns_theta_full 27.65
_diffrn_reflns_theta_max 27.65
_diffrn_reflns_theta_min 2.39
_exptl_absorpt_coefficient_mu 7.041
_exptl_absorpt_correction_T_max 0.892
_exptl_absorpt_correction_T_min 0.756
_exptl_absorpt_correction_type multi-scan
_exptl_absorpt_process_details sadabs
_exptl_crystal_colour yellow
_exptl_crystal_density_diffrn 1.902
_exptl_crystal_density_meas ?
_exptl_crystal_density_method 'not measured'
_exptl_crystal_description block
_exptl_crystal_F_000 1144
_exptl_crystal_size_max 0.24
_exptl_crystal_size_mid 0.15
_exptl_crystal_size_min 0.019
_refine_diff_density_max 1.039
_refine_diff_density_min -1.474
_refine_diff_density_rms 0.121
_refine_ls_extinction_method none
_refine_ls_goodness_of_fit_ref 1.843
_refine_ls_hydrogen_treatment constr
_refine_ls_matrix_type full
_refine_ls_number_parameters 253
_refine_ls_number_reflns 4817
_refine_ls_number_restraints 0
_refine_ls_restrained_S_all 1.843
_refine_ls_R_factor_all 0.0244
_refine_ls_R_factor_gt 0.0228
_refine_ls_shift/su_max 0.002
_refine_ls_shift/su_mean 0.000
_refine_ls_structure_factor_coef Fsqd
_refine_ls_weighting_details 'calc w=1/[\s^2^(Fo^2^)+(0.0100P)^2^+0.0000P] where P=(Fo^2^+2Fc^2^)/3'
_refine_ls_weighting_scheme calc
_refine_ls_wR_factor_gt 0.0486
_refine_ls_wR_factor_ref 0.0488
_reflns_number_gt 4604
_reflns_number_total 4817
_reflns_threshold_expression >2sigma(I)
_cod_data_source_file c5cc02924d2.cif
_cod_data_source_block 6a
_cod_depositor_comments
;
The following automatic conversions were performed:

'_exptl_crystal_density_meas' value 'not measured' was changed to '?'
- the value is perceived as not measured.

Automatic conversion script
Id: cif_fix_values 3392 2015-05-12 13:50:21Z andrius 
;
_cod_original_sg_symbol_H-M 'P 21/c'
_cod_database_code 7117250

loop_
_symmetry_equiv_pos_as_xyz
'x, y, z'
'-x, y+1/2, -z+1/2'
'-x, -y, -z'
'x, -y-1/2, z-1/2'

loop_
_atom_site_label
_atom_site_type_symbol
_atom_site_fract_x
_atom_site_fract_y
_atom_site_fract_z
_atom_site_U_iso_or_equiv
_atom_site_adp_type
_atom_site_occupancy
_atom_site_symmetry_multiplicity
_atom_site_calc_flag
_atom_site_refinement_flags
_atom_site_disorder_assembly
_atom_site_disorder_group
Pt1 Pt 0.595321(13) 0.353646(4) 0.913518(11) 0.00920(4) Uani 1 1 d . . .
Cl1 Cl 0.70818(10) 0.43095(3) 0.88285(8) 0.01513(15) Uani 1 1 d . . .
Cl2 Cl 0.49162(9) 0.27564(3) 0.95100(8) 0.01633(15) Uani 1 1 d . . .
N1 N 0.2297(3) 0.38367(10) 0.8043(3) 0.0116(5) Uani 1 1 d . . .
N2 N 0.4003(3) 0.42686(9) 1.0009(3) 0.0113(5) Uani 1 1 d . . .
N3 N 0.7980(3) 0.31271(10) 0.9179(3) 0.0121(5) Uani 1 1 d . . .
C1 C 0.3990(4) 0.39098(11) 0.9046(3) 0.0106(6) Uani 1 1 d . . .
C2 C 0.2343(4) 0.44106(12) 0.9616(3) 0.0140(6) Uani 1 1 d . . .
H2 H 0.2020 0.4651 1.0123 0.017 Uiso 1 1 calc R . .
C3 C 0.1279(4) 0.41432(11) 0.8383(3) 0.0138(6) Uani 1 1 d . . .
H3 H 0.0056 0.4161 0.7844 0.017 Uiso 1 1 calc R . .
C4 C 0.1622(4) 0.35102(12) 0.6693(3) 0.0147(6) Uani 1 1 d . . .
H4A H 0.0466 0.3375 0.6418 0.018 Uiso 1 1 calc R . .
H4B H 0.2389 0.3203 0.6901 0.018 Uiso 1 1 calc R . .
C5 C 0.1495(4) 0.38182(12) 0.5407(3) 0.0132(6) Uani 1 1 d . . .
C6 C 0.0315(4) 0.42296(12) 0.4775(3) 0.0169(6) Uani 1 1 d . . .
H6 H -0.0396 0.4321 0.5164 0.020 Uiso 1 1 calc R . .
C7 C 0.0168(4) 0.45073(13) 0.3579(3) 0.0199(7) Uani 1 1 d . . .
H7 H -0.0629 0.4791 0.3167 0.024 Uiso 1 1 calc R . .
C8 C 0.1172(4) 0.43738(14) 0.2988(4) 0.0233(7) Uani 1 1 d . . .
H8 H 0.1054 0.4558 0.2156 0.028 Uiso 1 1 calc R . .
C9 C 0.2359(4) 0.39670(14) 0.3624(4) 0.0236(8) Uani 1 1 d . . .
H9 H 0.3066 0.3876 0.3231 0.028 Uiso 1 1 calc R . .
C10 C 0.2523(4) 0.36928(13) 0.4823(4) 0.0187(7) Uani 1 1 d . . .
H10 H 0.3346 0.3417 0.5250 0.022 Uiso 1 1 calc R . .
C11 C 0.5560(4) 0.44872(11) 1.1295(3) 0.0126(6) Uani 1 1 d . . .
H11A H 0.5432 0.4875 1.1309 0.015 Uiso 1 1 calc R . .
H11B H 0.6566 0.4416 1.1184 0.015 Uiso 1 1 calc R . .
C12 C 0.5908(4) 0.42624(11) 1.2752(3) 0.0106(6) Uani 1 1 d . . .
C13 C 0.6085(4) 0.46043(12) 1.3854(3) 0.0126(6) Uani 1 1 d . . .
H13 H 0.5926 0.4973 1.3670 0.015 Uiso 1 1 calc R . .
C14 C 0.6496(4) 0.44039(13) 1.5230(3) 0.0154(6) Uani 1 1 d . . .
H14 H 0.6614 0.4636 1.5984 0.018 Uiso 1 1 calc R . .
C15 C 0.6733(4) 0.38644(12) 1.5494(3) 0.0147(6) Uani 1 1 d . . .
H15 H 0.7019 0.3728 1.6432 0.018 Uiso 1 1 calc R . .
C16 C 0.6552(4) 0.35220(12) 1.4383(4) 0.0179(7) Uani 1 1 d . . .
H16 H 0.6712 0.3153 1.4565 0.022 Uiso 1 1 calc R . .
C17 C 0.6138(4) 0.37204(12) 1.3020(3) 0.0151(6) Uani 1 1 d . . .
H17 H 0.6010 0.3488 1.2264 0.018 Uiso 1 1 calc R . .
C18 C 0.9639(4) 0.32595(13) 1.0120(3) 0.0184(7) Uani 1 1 d . . .
H18 H 0.9889 0.3532 1.0819 0.022 Uiso 1 1 calc R . .
C19 C 1.0984(4) 0.30104(14) 1.0095(4) 0.0260(8) Uani 1 1 d . . .
H19 H 1.2141 0.3109 1.0776 0.031 Uiso 1 1 calc R . .
C20 C 1.0639(4) 0.26187(13) 0.9080(4) 0.0255(8) Uani 1 1 d . . .
H20 H 1.1550 0.2448 0.9037 0.031 Uiso 1 1 calc R . .
C21 C 0.8947(4) 0.24769(13) 0.8124(4) 0.0226(7) Uani 1 1 d . . .
H21 H 0.8676 0.2206 0.7416 0.027 Uiso 1 1 calc R . .
C22 C 0.7658(4) 0.27342(12) 0.8210(3) 0.0165(6) Uani 1 1 d . . .
H22 H 0.6497 0.2631 0.7561 0.020 Uiso 1 1 calc R . .

loop_
_atom_site_aniso_label
_atom_site_aniso_U_11
_atom_site_aniso_U_22
_atom_site_aniso_U_33
_atom_site_aniso_U_23
_atom_site_aniso_U_13
_atom_site_aniso_U_12
Pt1 0.00972(6) 0.01035(6) 0.00764(7) 0.00007(4) 0.00449(5) 0.00119(4)
Cl1 0.0215(4) 0.0122(3) 0.0167(4) 0.0002(3) 0.0133(3) -0.0003(3)
Cl2 0.0151(3) 0.0125(3) 0.0237(4) 0.0038(3) 0.0116(3) 0.0019(3)
N1 0.0128(12) 0.0134(13) 0.0088(12) 0.0002(10) 0.0056(10) 0.0018(10)
N2 0.0130(12) 0.0126(13) 0.0102(12) -0.0012(10) 0.0072(10) 0.0006(9)
N3 0.0113(12) 0.0132(13) 0.0120(13) 0.0022(10) 0.0061(10) 0.0006(9)
C1 0.0137(14) 0.0091(14) 0.0085(14) 0.0030(11) 0.0053(12) 0.0007(11)
C2 0.0159(14) 0.0159(15) 0.0118(14) 0.0011(12) 0.0083(12) 0.0035(12)
C3 0.0139(14) 0.0138(15) 0.0149(15) 0.0036(12) 0.0083(12) 0.0059(11)
C4 0.0141(14) 0.0162(16) 0.0100(15) -0.0048(12) 0.0035(12) -0.0020(12)
C5 0.0101(13) 0.0163(16) 0.0082(14) -0.0036(12) 0.0011(12) -0.0038(11)
C6 0.0136(14) 0.0203(16) 0.0151(16) -0.0008(13) 0.0061(13) -0.0001(12)
C7 0.0151(15) 0.0219(18) 0.0161(16) 0.0019(13) 0.0032(13) -0.0018(13)
C8 0.0236(17) 0.0307(19) 0.0151(16) -0.0050(15) 0.0095(14) -0.0131(15)
C9 0.0166(16) 0.040(2) 0.0173(17) -0.0116(15) 0.0111(14) -0.0074(14)
C10 0.0157(15) 0.0212(17) 0.0172(17) -0.0067(13) 0.0069(13) -0.0018(12)
C11 0.0166(14) 0.0124(15) 0.0090(14) -0.0021(11) 0.0066(12) -0.0019(11)
C12 0.0105(13) 0.0131(14) 0.0074(14) 0.0010(11) 0.0041(11) 0.0001(11)
C13 0.0131(14) 0.0132(14) 0.0134(15) -0.0002(12) 0.0082(12) 0.0004(11)
C14 0.0140(14) 0.0213(16) 0.0121(15) -0.0009(13) 0.0076(12) -0.0005(12)
C15 0.0135(14) 0.0200(16) 0.0104(15) 0.0042(12) 0.0060(12) -0.0004(12)
C16 0.0188(15) 0.0162(16) 0.0175(17) 0.0050(12) 0.0083(13) 0.0014(12)
C17 0.0170(15) 0.0152(15) 0.0133(15) -0.0029(12) 0.0078(13) -0.0009(12)
C18 0.0157(15) 0.0169(16) 0.0194(17) -0.0022(13) 0.0066(13) -0.0017(12)
C19 0.0118(15) 0.0250(19) 0.037(2) 0.0034(16) 0.0093(15) -0.0008(13)
C20 0.0223(17) 0.0181(17) 0.048(2) 0.0062(15) 0.0265(18) 0.0068(13)
C21 0.0273(18) 0.0172(17) 0.032(2) -0.0036(14) 0.0217(16) 0.0019(13)
C22 0.0185(15) 0.0165(16) 0.0173(16) -0.0021(13) 0.0112(13) -0.0004(12)

loop_
_atom_type_symbol
_atom_type_description
_atom_type_scat_dispersion_real
_atom_type_scat_dispersion_imag
_atom_type_scat_source
C C 0.0033 0.0016 'International Tables Vol C Tables 4.2.6.8 and 6.1.1.4'
H H 0.0000 0.0000 'International Tables Vol C Tables 4.2.6.8 and 6.1.1.4'
Cl Cl 0.1484 0.1585 'International Tables Vol C Tables 4.2.6.8 and 6.1.1.4'
N N 0.0061 0.0033 'International Tables Vol C Tables 4.2.6.8 and 6.1.1.4'
Pt Pt -1.7033 8.3905 'International Tables Vol C Tables 4.2.6.8 and 6.1.1.4'

loop_
_geom_angle_atom_site_label_1
_geom_angle_atom_site_label_2
_geom_angle_atom_site_label_3
_geom_angle
_geom_angle_site_symmetry_1
_geom_angle_site_symmetry_3
C1 Pt1 N3 178.32(11) . .
C1 Pt1 Cl1 92.09(8) . .
N3 Pt1 Cl1 88.87(7) . .
C1 Pt1 Cl2 89.18(8) . .
N3 Pt1 Cl2 89.89(7) . .
Cl1 Pt1 Cl2 178.04(3) . .
C1 N1 C3 110.8(2) . .
C1 N1 C4 124.9(2) . .
C3 N1 C4 124.1(2) . .
C1 N2 C2 110.9(2) . .
C1 N2 C11 125.4(2) . .
C2 N2 C11 123.7(2) . .
C22 N3 C18 118.0(3) . .
C22 N3 Pt1 120.3(2) . .
C18 N3 Pt1 121.7(2) . .
N1 C1 N2 104.5(2) . .
N1 C1 Pt1 126.9(2) . .
N2 C1 Pt1 128.5(2) . .
C3 C2 N2 106.8(3) . .
C3 C2 H2 126.6 . .
N2 C2 H2 126.6 . .
C2 C3 N1 107.0(3) . .
C2 C3 H3 126.5 . .
N1 C3 H3 126.5 . .
N1 C4 C5 112.2(2) . .
N1 C4 H4A 109.2 . .
C5 C4 H4A 109.2 . .
N1 C4 H4B 109.2 . .
C5 C4 H4B 109.2 . .
H4A C4 H4B 107.9 . .
C10 C5 C6 118.7(3) . .
C10 C5 C4 121.1(3) . .
C6 C5 C4 120.2(3) . .
C7 C6 C5 120.6(3) . .
C7 C6 H6 119.7 . .
C5 C6 H6 119.7 . .
C8 C7 C6 120.4(3) . .
C8 C7 H7 119.8 . .
C6 C7 H7 119.8 . .
C7 C8 C9 119.2(3) . .
C7 C8 H8 120.4 . .
C9 C8 H8 120.4 . .
C10 C9 C8 120.7(3) . .
C10 C9 H9 119.6 . .
C8 C9 H9 119.6 . .
C9 C10 C5 120.5(3) . .
C9 C10 H10 119.8 . .
C5 C10 H10 119.8 . .
N2 C11 C12 113.5(2) . .
N2 C11 H11A 108.9 . .
C12 C11 H11A 108.9 . .
N2 C11 H11B 108.9 . .
C12 C11 H11B 108.9 . .
H11A C11 H11B 107.7 . .
C13 C12 C17 120.1(3) . .
C13 C12 C11 119.3(3) . .
C17 C12 C11 120.5(3) . .
C12 C13 C14 119.8(3) . .
C12 C13 H13 120.1 . .
C14 C13 H13 120.1 . .
C15 C14 C13 119.9(3) . .
C15 C14 H14 120.1 . .
C13 C14 H14 120.1 . .
C14 C15 C16 120.1(3) . .
C14 C15 H15 119.9 . .
C16 C15 H15 119.9 . .
C17 C16 C15 119.9(3) . .
C17 C16 H16 120.0 . .
C15 C16 H16 120.0 . .
C16 C17 C12 120.1(3) . .
C16 C17 H17 119.9 . .
C12 C17 H17 119.9 . .
N3 C18 C19 122.0(3) . .
N3 C18 H18 119.0 . .
C19 C18 H18 119.0 . .
C20 C19 C18 119.6(3) . .
C20 C19 H19 120.2 . .
C18 C19 H19 120.2 . .
C19 C20 C21 118.9(3) . .
C19 C20 H20 120.6 . .
C21 C20 H20 120.6 . .
C22 C21 C20 119.1(3) . .
C22 C21 H21 120.5 . .
C20 C21 H21 120.5 . .
N3 C22 C21 122.5(3) . .
N3 C22 H22 118.7 . .
C21 C22 H22 118.7 . .

loop_
_geom_bond_atom_site_label_1
_geom_bond_atom_site_label_2
_geom_bond_distance
_geom_bond_site_symmetry_2
Pt1 C1 1.968(3) .
Pt1 N3 2.083(2) .
Pt1 Cl1 2.3053(7) .
Pt1 Cl2 2.3057(7) .
N1 C1 1.355(4) .
N1 C3 1.383(4) .
N1 C4 1.482(4) .
N2 C1 1.358(4) .
N2 C2 1.383(4) .
N2 C11 1.474(4) .
N3 C22 1.347(4) .
N3 C18 1.350(4) .
C2 C3 1.340(4) .
C2 H2 0.9500 .
C3 H3 0.9500 .
C4 C5 1.517(4) .
C4 H4A 0.9900 .
C4 H4B 0.9900 .
C5 C10 1.388(4) .
C5 C6 1.393(4) .
C6 C7 1.389(4) .
C6 H6 0.9500 .
C7 C8 1.379(5) .
C7 H7 0.9500 .
C8 C9 1.387(5) .
C8 H8 0.9500 .
C9 C10 1.382(5) .
C9 H9 0.9500 .
C10 H10 0.9500 .
C11 C12 1.513(4) .
C11 H11A 0.9900 .
C11 H11B 0.9900 .
C12 C13 1.391(4) .
C12 C17 1.396(4) .
C13 C14 1.396(4) .
C13 H13 0.9500 .
C14 C15 1.390(4) .
C14 H14 0.9500 .
C15 C16 1.399(4) .
C15 H15 0.9500 .
C16 C17 1.381(4) .
C16 H16 0.9500 .
C17 H17 0.9500 .
C18 C19 1.380(4) .
C18 H18 0.9500 .
C19 C20 1.374(5) .
C19 H19 0.9500 .
C20 C21 1.380(5) .
C20 H20 0.9500 .
C21 C22 1.377(4) .
C21 H21 0.9500 .
C22 H22 0.9500 .

loop_
_geom_torsion_atom_site_label_1
_geom_torsion_atom_site_label_2
_geom_torsion_atom_site_label_3
_geom_torsion_atom_site_label_4
_geom_torsion
_geom_torsion_site_symmetry_1
_geom_torsion_site_symmetry_2
_geom_torsion_site_symmetry_3
_geom_torsion_site_symmetry_4
Cl1 Pt1 N3 C22 -123.1(2) . . . .
Cl2 Pt1 N3 C22 58.5(2) . . . .
Cl1 Pt1 N3 C18 53.9(2) . . . .
Cl2 Pt1 N3 C18 -124.6(2) . . . .
C3 N1 C1 N2 -0.3(3) . . . .
C4 N1 C1 N2 174.7(2) . . . .
C3 N1 C1 Pt1 176.0(2) . . . .
C4 N1 C1 Pt1 -9.0(4) . . . .
C2 N2 C1 N1 0.7(3) . . . .
C11 N2 C1 N1 -178.7(2) . . . .
C2 N2 C1 Pt1 -175.5(2) . . . .
C11 N2 C1 Pt1 5.2(4) . . . .
Cl1 Pt1 C1 N1 119.0(2) . . . .
Cl2 Pt1 C1 N1 -62.5(2) . . . .
Cl1 Pt1 C1 N2 -65.6(3) . . . .
Cl2 Pt1 C1 N2 112.9(3) . . . .
C1 N2 C2 C3 -0.8(3) . . . .
C11 N2 C2 C3 178.5(3) . . . .
N2 C2 C3 N1 0.6(3) . . . .
C1 N1 C3 C2 -0.2(3) . . . .
C4 N1 C3 C2 -175.3(3) . . . .
C1 N1 C4 C5 -86.3(3) . . . .
C3 N1 C4 C5 88.0(3) . . . .
N1 C4 C5 C10 113.8(3) . . . .
N1 C4 C5 C6 -67.3(3) . . . .
C10 C5 C6 C7 0.2(4) . . . .
C4 C5 C6 C7 -178.8(3) . . . .
C5 C6 C7 C8 1.0(5) . . . .
C6 C7 C8 C9 -1.5(5) . . . .
C7 C8 C9 C10 0.8(5) . . . .
C8 C9 C10 C5 0.4(5) . . . .
C6 C5 C10 C9 -0.9(5) . . . .
C4 C5 C10 C9 178.1(3) . . . .
C1 N2 C11 C12 -105.0(3) . . . .
C2 N2 C11 C12 75.7(3) . . . .
N2 C11 C12 C13 -124.8(3) . . . .
N2 C11 C12 C17 58.5(4) . . . .
C17 C12 C13 C14 0.1(4) . . . .
C11 C12 C13 C14 -176.6(3) . . . .
C12 C13 C14 C15 0.2(4) . . . .
C13 C14 C15 C16 -0.3(4) . . . .
C14 C15 C16 C17 0.1(5) . . . .
C15 C16 C17 C12 0.3(5) . . . .
C13 C12 C17 C16 -0.4(4) . . . .
C11 C12 C17 C16 176.3(3) . . . .
C22 N3 C18 C19 0.9(5) . . . .
Pt1 N3 C18 C19 -176.1(2) . . . .
N3 C18 C19 C20 0.6(5) . . . .
C18 C19 C20 C21 -1.2(5) . . . .
C19 C20 C21 C22 0.4(5) . . . .
C18 N3 C22 C21 -1.8(5) . . . .
Pt1 N3 C22 C21 175.3(2) . . . .
C20 C21 C22 N3 1.1(5) . . . .
